data_7158510
loop_
_publ_author_name
'Zhang, Yaohong'
'Luo, Mengqiang'
'Zhang, Yichan'
'Cheng, Kai'
'Li, Yong'
'Qi, Chenze'
'Shen, Runpu'
'Wang, Hai'

_publ_section_title
;
 CuCl<sub>2</sub>&#x00B7;2H<sub>2</sub>O/TBHP mediated synthesis of
 \b-enaminones <i>via</i> coupling reaction of vinyl azides with
 aldehydes.
;
_journal_issue 9
_journal_name_full 'Organic &amp; biomolecular chemistry'
_journal_page_first 1952
_journal_page_last 1957
_journal_paper_doi 10.1039/d1ob02479e
_journal_volume 20
_journal_year 2022
_chemical_formula_sum 'C24 H21 N O2'
_chemical_formula_weight 355.42
_space_group_IT_number 2
_space_group_name_Hall '-P 1'
_space_group_name_H-M_alt 'P -1'
_symmetry_cell_setting triclinic
_symmetry_space_group_name_H-M 'P -1'
_atom_sites_solution_hydrogens geom
_atom_sites_solution_primary direct
_atom_sites_solution_secondary difmap
_audit_creation_method SHELXL-97
_audit_update_record
;
2021-08-17 deposited with the CCDC.	2022-02-04 downloaded from the CCDC.
;
_cell_angle_alpha 97.864(2)
_cell_angle_beta 108.797(2)
_cell_angle_gamma 103.162(2)
_cell_formula_units_Z 2
_cell_length_a 9.8259(3)
_cell_length_b 9.8256(2)
_cell_length_c 10.8672(3)
_cell_measurement_reflns_used 11380
_cell_measurement_temperature 153(2)
_cell_measurement_theta_max 74.1990
_cell_measurement_theta_min 4.3940
_cell_volume 941.65(5)
_computing_structure_refinement 'SHELXL-97 (Sheldrick, 1997)'
_computing_structure_solution 'SHELXS-97 (Sheldrick, 1990)'
_diffrn_ambient_temperature 153(2)
_diffrn_measured_fraction_theta_full 1.000
_diffrn_measured_fraction_theta_max 1.000
_diffrn_measurement_device_type 'multiwire proportional'
_diffrn_measurement_method 'phi and omega scans'
_diffrn_radiation_monochromator graphite
_diffrn_radiation_source 'fine-focus sealed tube'
_diffrn_radiation_type CuK\a
_diffrn_radiation_wavelength 1.54178
_diffrn_reflns_av_R_equivalents 0.0917
_diffrn_reflns_av_sigmaI/netI 0.0428
_diffrn_reflns_limit_h_max 11
_diffrn_reflns_limit_h_min -11
_diffrn_reflns_limit_k_max 11
_diffrn_reflns_limit_k_min -11
_diffrn_reflns_limit_l_max 12
_diffrn_reflns_limit_l_min -12
_diffrn_reflns_number 20561
_diffrn_reflns_theta_full 66.59
_diffrn_reflns_theta_max 66.59
_diffrn_reflns_theta_min 4.41
_exptl_absorpt_coefficient_mu 0.627
_exptl_absorpt_correction_T_max 1
_exptl_absorpt_correction_T_min 0.37791
_exptl_absorpt_correction_type multi-scan
_exptl_crystal_colour coloreless
_exptl_crystal_density_diffrn 1.254
_exptl_crystal_density_method 'not measured'
_exptl_crystal_description block
_exptl_crystal_F_000 376
_exptl_crystal_size_max 0.2
_exptl_crystal_size_mid 0.2
_exptl_crystal_size_min 0.1
_refine_diff_density_max 0.642
_refine_diff_density_min -0.615
_refine_diff_density_rms 0.191
_refine_ls_extinction_method none
_refine_ls_goodness_of_fit_ref 1.383
_refine_ls_hydrogen_treatment mixed
_refine_ls_matrix_type full
_refine_ls_number_parameters 244
_refine_ls_number_reflns 3333
_refine_ls_number_restraints 0
_refine_ls_restrained_S_all 1.383
_refine_ls_R_factor_all 0.1044
_refine_ls_R_factor_gt 0.0597
_refine_ls_shift/su_max 0.000
_refine_ls_shift/su_mean 0.000
_refine_ls_structure_factor_coef Fsqd
_refine_ls_weighting_details 'calc w=1/[\s^2^(Fo^2^)+(0.2000P)^2^+0.0000P] where P=(Fo^2^+2Fc^2^)/3'
_refine_ls_weighting_scheme calc
_refine_ls_wR_factor_gt 0.2185
_refine_ls_wR_factor_ref 0.2913
_reflns_number_gt 2887
_reflns_number_total 3333
_reflns_threshold_expression >2sigma(I)
_cod_data_source_file d1ob02479e2.cif
_cod_data_source_block 1
_cod_depositor_comments
;
The following automatic conversions were performed:

data item '_symmetry_cell_setting' value 'Triclinic' was changed to
'triclinic' in accordance with the
/home/data/users/saulius/crontab/automatic-downloads/rss-feeds/RSC/lib/dictionaries/cif_core.dic
dictionary named 'cif_core.dic' version 2.4.2 last updated on
2011-04-26.

Automatic conversion script
Id: cif_fix_values 7556 2019-12-06 15:28:31Z antanas 

 Adding full bibliography for 7158510.cif.
;
_cod_original_cell_volume 941.65(4)
_cod_original_sg_symbol_H-M P-1
_cod_database_code 7158510

loop_
_symmetry_equiv_pos_as_xyz
'x, y, z'
'-x, -y, -z'

loop_
_atom_site_label
_atom_site_type_symbol
_atom_site_fract_x
_atom_site_fract_y
_atom_site_fract_z
_atom_site_U_iso_or_equiv
_atom_site_adp_type
_atom_site_occupancy
_atom_site_symmetry_multiplicity
_atom_site_calc_flag
_atom_site_refinement_flags
_atom_site_disorder_assembly
_atom_site_disorder_group
O1 O 0.78775(15) 0.29709(15) 0.11586(13) 0.0417(5) Uani 1 1 d . . .
O2 O 1.24101(14) 0.18526(14) 0.27215(13) 0.0389(5) Uani 1 1 d . . .
N1 N 1.00379(16) 0.19396(17) 0.25201(14) 0.0325(5) Uani 1 1 d . . .
H1A H 0.9547 0.2459 0.2788 0.039 Uiso 1 1 calc R . .
C1 C 1.21419(18) 0.38813(19) 0.40298(16) 0.0295(5) Uani 1 1 d . . .
C2 C 0.4898(2) 0.2267(2) -0.09330(18) 0.0321(5) Uani 1 1 d . . .
C3 C 1.31505(19) 0.5055(2) 0.39134(17) 0.0326(5) Uani 1 1 d . . .
C4 C 1.15868(19) 0.24738(19) 0.30372(16) 0.0304(5) Uani 1 1 d . . .
C5 C 0.78899(19) 0.05642(19) 0.06208(17) 0.0313(5) Uani 1 1 d . . .
H5A H 0.7322 -0.0332 0.0065 0.038 Uiso 1 1 calc R . .
C6 C 0.91976(19) 0.06434(19) 0.16087(16) 0.0296(5) Uani 1 1 d . . .
C7 C 0.73160(19) 0.17809(19) 0.03715(17) 0.0308(5) Uani 1 1 d . . .
C8 C 0.96802(19) -0.0651(2) 0.18096(17) 0.0322(5) Uani 1 1 d . . .
C9 C 0.3746(2) 0.2043(2) -0.2161(2) 0.0396(5) Uani 1 1 d . . .
H9A H 0.3000 0.2495 -0.2215 0.048 Uiso 1 1 calc R . .
C10 C 0.59948(19) 0.15495(19) -0.08924(16) 0.0307(5) Uani 1 1 d . . .
C11 C 0.9347(2) -0.1780(2) 0.07372(19) 0.0374(5) Uani 1 1 d . . .
H11A H 0.8872 -0.1696 -0.0128 0.045 Uiso 1 1 calc R . .
C12 C 1.1630(2) 0.3969(2) 0.50932(18) 0.0367(5) Uani 1 1 d . . .
H12A H 1.0939 0.3178 0.5145 0.044 Uiso 1 1 calc R . .
C13 C 0.5916(2) 0.0654(2) -0.20355(18) 0.0386(5) Uani 1 1 d . . .
H13A H 0.6643 0.0179 -0.1990 0.046 Uiso 1 1 calc R . .
C14 C 1.04087(19) -0.0799(2) 0.31089(19) 0.0385(5) Uani 1 1 d . . .
H14A H 1.0641 -0.0052 0.3837 0.046 Uiso 1 1 calc R . .
C15 C 1.2147(2) 0.5225(2) 0.60660(19) 0.0436(6) Uani 1 1 d . . .
H15A H 1.1823 0.5278 0.6782 0.052 Uiso 1 1 calc R . .
C16 C 1.3648(2) 0.6324(2) 0.4905(2) 0.0407(5) Uani 1 1 d . . .
H16A H 1.4324 0.7128 0.4853 0.049 Uiso 1 1 calc R . .
C17 C 1.3688(2) 0.5049(2) 0.2766(2) 0.0423(5) Uani 1 1 d . . .
H17A H 1.3260 0.4116 0.2172 0.063 Uiso 1 1 calc R . .
H17B H 1.4764 0.5277 0.3099 0.063 Uiso 1 1 calc R . .
H17C H 1.3385 0.5752 0.2293 0.063 Uiso 1 1 calc R . .
C18 C 1.3147(2) 0.6398(2) 0.59622(19) 0.0421(6) Uani 1 1 d . . .
H18A H 1.3490 0.7249 0.6609 0.051 Uiso 1 1 calc R . .
C19 C 0.4884(2) 0.3186(2) 0.0274(2) 0.0426(6) Uani 1 1 d . . .
H19A H 0.4051 0.3579 0.0021 0.064 Uiso 1 1 calc R . .
H19B H 0.5804 0.3954 0.0667 0.064 Uiso 1 1 calc R . .
H19C H 0.4788 0.2618 0.0909 0.064 Uiso 1 1 calc R . .
C20 C 0.4761(3) 0.0464(2) -0.32431(19) 0.0456(6) Uani 1 1 d . . .
H20A H 0.4711 -0.0132 -0.4008 0.055 Uiso 1 1 calc R . .
C21 C 0.9719(2) -0.3035(2) 0.0951(2) 0.0487(6) Uani 1 1 d . . .
H21A H 0.9485 -0.3788 0.0227 0.058 Uiso 1 1 calc R . .
C22 C 1.0781(2) -0.2043(3) 0.3310(2) 0.0494(6) Uani 1 1 d . . .
H22A H 1.1266 -0.2128 0.4173 0.059 Uiso 1 1 calc R . .
C23 C 0.3682(2) 0.1171(2) -0.3299(2) 0.0467(6) Uani 1 1 d . . .
H23A H 0.2909 0.1056 -0.4107 0.056 Uiso 1 1 calc R . .
C24 C 1.0437(3) -0.3169(3) 0.2236(3) 0.0544(7) Uani 1 1 d . . .
H24A H 1.0685 -0.4008 0.2377 0.065 Uiso 1 1 calc R . .

loop_
_atom_site_aniso_label
_atom_site_aniso_U_11
_atom_site_aniso_U_22
_atom_site_aniso_U_33
_atom_site_aniso_U_23
_atom_site_aniso_U_13
_atom_site_aniso_U_12
O1 0.0378(8) 0.0363(8) 0.0390(8) -0.0045(6) -0.0002(6) 0.0167(6)
O2 0.0313(8) 0.0362(8) 0.0466(8) -0.0012(6) 0.0149(6) 0.0104(6)
N1 0.0290(9) 0.0353(9) 0.0297(8) 0.0019(6) 0.0064(6) 0.0123(7)
C1 0.0240(9) 0.0346(10) 0.0279(9) 0.0050(7) 0.0044(7) 0.0131(7)
C2 0.0300(9) 0.0307(9) 0.0347(10) 0.0123(8) 0.0097(7) 0.0074(7)
C3 0.0298(9) 0.0338(10) 0.0314(9) 0.0083(7) 0.0049(7) 0.0127(7)
C4 0.0285(9) 0.0346(10) 0.0282(9) 0.0077(8) 0.0087(7) 0.0118(7)
C5 0.0289(9) 0.0298(10) 0.0286(9) 0.0048(7) 0.0046(7) 0.0059(7)
C6 0.0259(9) 0.0324(10) 0.0280(9) 0.0065(7) 0.0079(7) 0.0066(7)
C7 0.0287(9) 0.0307(10) 0.0294(9) 0.0029(7) 0.0081(7) 0.0080(7)
C8 0.0277(9) 0.0350(10) 0.0344(10) 0.0132(8) 0.0099(7) 0.0092(7)
C9 0.0304(10) 0.0439(12) 0.0433(11) 0.0177(9) 0.0085(9) 0.0109(8)
C10 0.0309(10) 0.0318(10) 0.0285(10) 0.0089(7) 0.0092(8) 0.0083(8)
C11 0.0362(10) 0.0398(11) 0.0392(10) 0.0103(8) 0.0140(8) 0.0158(8)
C12 0.0348(10) 0.0415(11) 0.0329(10) 0.0056(8) 0.0107(8) 0.0137(8)
C13 0.0455(11) 0.0361(11) 0.0334(10) 0.0063(8) 0.0135(8) 0.0126(9)
C14 0.0258(10) 0.0499(12) 0.0369(10) 0.0177(9) 0.0061(8) 0.0092(8)
C15 0.0483(12) 0.0505(12) 0.0316(10) 0.0037(9) 0.0109(8) 0.0227(10)
C16 0.0419(11) 0.0351(11) 0.0384(10) 0.0066(8) 0.0051(8) 0.0135(8)
C17 0.0404(11) 0.0444(12) 0.0448(11) 0.0128(9) 0.0181(9) 0.0118(9)
C18 0.0471(12) 0.0346(11) 0.0333(10) -0.0021(8) 0.0014(8) 0.0159(9)
C19 0.0368(11) 0.0472(12) 0.0441(11) 0.0066(9) 0.0113(8) 0.0201(9)
C20 0.0569(13) 0.0438(12) 0.0271(9) 0.0033(8) 0.0101(9) 0.0079(10)
C21 0.0480(13) 0.0391(12) 0.0639(14) 0.0140(10) 0.0206(11) 0.0204(10)
C22 0.0392(11) 0.0618(14) 0.0553(13) 0.0354(11) 0.0141(9) 0.0215(10)
C23 0.0426(12) 0.0474(12) 0.0348(11) 0.0152(9) -0.0004(9) 0.0017(10)
C24 0.0457(13) 0.0480(13) 0.0776(16) 0.0312(12) 0.0190(11) 0.0241(10)

loop_
_atom_type_symbol
_atom_type_description
_atom_type_scat_dispersion_real
_atom_type_scat_dispersion_imag
_atom_type_scat_source
C C 0.0181 0.0091 'International Tables Vol C Tables 4.2.6.8 and 6.1.1.4'
H H 0.0000 0.0000 'International Tables Vol C Tables 4.2.6.8 and 6.1.1.4'
N N 0.0311 0.0180 'International Tables Vol C Tables 4.2.6.8 and 6.1.1.4'
O O 0.0492 0.0322 'International Tables Vol C Tables 4.2.6.8 and 6.1.1.4'

loop_
_geom_angle_atom_site_label_1
_geom_angle_atom_site_label_2
_geom_angle_atom_site_label_3
_geom_angle
_geom_angle_site_symmetry_1
_geom_angle_site_symmetry_3
_geom_angle_publ_flag
C4 N1 C6 126.26(15) . . ?
C3 C1 C12 121.02(17) . . ?
C3 C1 C4 121.13(16) . . ?
C12 C1 C4 117.84(17) . . ?
C9 C2 C10 117.25(17) . . ?
C9 C2 C19 119.49(16) . . ?
C10 C2 C19 123.21(15) . . ?
C1 C3 C16 117.63(18) . . ?
C1 C3 C17 123.56(17) . . ?
C16 C3 C17 118.77(18) . . ?
O2 C4 N1 123.27(16) . . ?
O2 C4 C1 123.82(15) . . ?
N1 C4 C1 112.91(14) . . ?
C6 C5 C7 124.71(16) . . ?
C5 C6 N1 119.87(16) . . ?
C5 C6 C8 121.16(16) . . ?
N1 C6 C8 118.73(14) . . ?
O1 C7 C5 122.28(14) . . ?
O1 C7 C10 120.19(15) . . ?
C5 C7 C10 117.53(14) . . ?
C11 C8 C14 118.76(17) . . ?
C11 C8 C6 121.05(15) . . ?
C14 C8 C6 120.07(17) . . ?
C23 C9 C2 121.82(17) . . ?
C13 C10 C2 120.86(16) . . ?
C13 C10 C7 118.14(15) . . ?
C2 C10 C7 120.94(15) . . ?
C8 C11 C21 120.38(18) . . ?
C15 C12 C1 120.4(2) . . ?
C20 C13 C10 120.34(18) . . ?
C22 C14 C8 120.45(19) . . ?
C18 C15 C12 119.19(19) . . ?
C18 C16 C3 121.0(2) . . ?
C15 C18 C16 120.80(18) . . ?
C23 C20 C13 119.37(18) . . ?
C24 C21 C11 120.4(2) . . ?
C14 C22 C24 120.52(19) . . ?
C9 C23 C20 120.34(17) . . ?
C22 C24 C21 119.51(19) . . ?

loop_
_geom_bond_atom_site_label_1
_geom_bond_atom_site_label_2
_geom_bond_distance
_geom_bond_site_symmetry_2
_geom_bond_publ_flag
O1 C7 1.238(2) . ?
O2 C4 1.221(2) . ?
N1 C4 1.383(2) . ?
N1 C6 1.391(2) . ?
C1 C3 1.389(3) . ?
C1 C12 1.401(3) . ?
C1 C4 1.498(2) . ?
C2 C9 1.394(3) . ?
C2 C10 1.409(2) . ?
C2 C19 1.493(3) . ?
C3 C16 1.404(3) . ?
C3 C17 1.503(3) . ?
C5 C6 1.361(2) . ?
C5 C7 1.455(2) . ?
C6 C8 1.475(2) . ?
C7 C10 1.501(2) . ?
C8 C11 1.389(3) . ?
C8 C14 1.407(2) . ?
C9 C23 1.379(3) . ?
C10 C13 1.390(3) . ?
C11 C21 1.392(3) . ?
C12 C15 1.382(3) . ?
C13 C20 1.387(3) . ?
C14 C22 1.379(3) . ?
C15 C18 1.378(3) . ?
C16 C18 1.388(3) . ?
C20 C23 1.384(3) . ?
C21 C24 1.387(3) . ?
C22 C24 1.387(4) . ?
